data_7119268
loop_
_publ_author_name
'Zhang, Zhi-Pei'
'Dong, Nan'
'Li, Xin'

_publ_section_title
;
 Bismuth-catalyzed allylation of para-quinone methides.
;
_journal_issue 7
_journal_name_full 'Chemical communications (Cambridge, England)'
_journal_page_first 1301
_journal_page_last 1304
_journal_paper_doi 10.1039/c6cc06605d
_journal_volume 53
_journal_year 2017
_chemical_formula_sum 'C24 H31 Cl O3'
_chemical_formula_weight 402.94
_chemical_name_systematic
; 
 ? 
;
_space_group_IT_number 14
_symmetry_cell_setting monoclinic
_symmetry_space_group_name_Hall '-P 2ybc'
_symmetry_space_group_name_H-M 'P 1 21/c 1'
_atom_sites_solution_hydrogens geom
_atom_sites_solution_primary direct
_atom_sites_solution_secondary difmap
_audit_creation_method SHELXL-97
_audit_update_record
;
2016-12-07 deposited with the CCDC.
2017-01-03 downloaded from the CCDC.
;
_cell_angle_alpha 90.00
_cell_angle_beta 100.864(9)
_cell_angle_gamma 90.00
_cell_formula_units_Z 4
_cell_length_a 10.500(4)
_cell_length_b 9.336(4)
_cell_length_c 22.910(10)
_cell_measurement_reflns_used 2606
_cell_measurement_temperature 113(2)
_cell_measurement_theta_max 27.3
_cell_measurement_theta_min 3.2
_cell_volume 2205.6(16)
_computing_cell_refinement 'CrystalClear-SM Expert 2.1 b42'
_computing_data_collection 'CrystalClear-SM Expert 2.1 b42 (Rigaku, 2015)'
_computing_data_reduction 'CrystalClear-SM Expert 2.1 b42'
_computing_molecular_graphics 'CrystalStructure 4.1'
_computing_publication_material 'CrystalStructure 4.1 (Rigaku, 2014)'
_computing_structure_refinement 'SHELXL-97 (Sheldrick, 1997)'
_computing_structure_solution 'SHELXS-97 (Sheldrick, 1990)'
_diffrn_ambient_temperature 113(2)
_diffrn_detector_area_resol_mean 5.814
_diffrn_measured_fraction_theta_full 0.996
_diffrn_measured_fraction_theta_max 0.996
_diffrn_measurement_device_type 'Rigaku XtaLAB P200'
_diffrn_measurement_method '\w and \f scans'
_diffrn_radiation_monochromator multilayer
_diffrn_radiation_source 'rotating anode'
_diffrn_radiation_type MoK\a
_diffrn_radiation_wavelength 0.71073
_diffrn_reflns_av_R_equivalents 0.1143
_diffrn_reflns_av_sigmaI/netI 0.0777
_diffrn_reflns_limit_h_max 12
_diffrn_reflns_limit_h_min -12
_diffrn_reflns_limit_k_max 10
_diffrn_reflns_limit_k_min -11
_diffrn_reflns_limit_l_max 27
_diffrn_reflns_limit_l_min -27
_diffrn_reflns_number 17912
_diffrn_reflns_theta_full 25.02
_diffrn_reflns_theta_max 25.02
_diffrn_reflns_theta_min 3.19
_diffrn_standards_decay_% 0
_diffrn_standards_interval_count 0
_diffrn_standards_interval_time 0
_diffrn_standards_number 0
_exptl_absorpt_coefficient_mu 0.194
_exptl_absorpt_correction_T_max 0.9771
_exptl_absorpt_correction_T_min 0.9622
_exptl_absorpt_correction_type multi-scan
_exptl_absorpt_process_details 'REQAB (Rigaku, 1998)'
_exptl_crystal_colour Colorless
_exptl_crystal_density_diffrn 1.213
_exptl_crystal_density_method 'not measured'
_exptl_crystal_description Prism
_exptl_crystal_F_000 864
_exptl_crystal_size_max 0.20
_exptl_crystal_size_mid 0.18
_exptl_crystal_size_min 0.12
_refine_diff_density_max 0.634
_refine_diff_density_min -0.365
_refine_diff_density_rms 0.074
_refine_ls_extinction_method none
_refine_ls_goodness_of_fit_ref 1.002
_refine_ls_hydrogen_treatment constr
_refine_ls_matrix_type full
_refine_ls_number_parameters 270
_refine_ls_number_reflns 3869
_refine_ls_number_restraints 106
_refine_ls_restrained_S_all 1.053
_refine_ls_R_factor_all 0.1257
_refine_ls_R_factor_gt 0.0799
_refine_ls_shift/su_max 0.002
_refine_ls_shift/su_mean 0.000
_refine_ls_structure_factor_coef Fsqd
_refine_ls_weighting_details 'calc w=1/[\s^2^(Fo^2^)+(0.1486P)^2^+0.0000P] where P=(Fo^2^+2Fc^2^)/3'
_refine_ls_weighting_scheme calc
_refine_ls_wR_factor_gt 0.2117
_refine_ls_wR_factor_ref 0.2432
_reflns_number_gt 2303
_reflns_number_total 3869
_reflns_threshold_expression >2sigma(I)
_cod_data_source_file c6cc06605d2.cif
_cod_data_source_block shelx
_cod_depositor_comments
;
The following automatic conversions were performed:

'_symmetry_cell_setting' value 'Monoclinic' changed to 'monoclinic'
according to
/usr/data/users/saulius/crontab/automatic-downloads/rss-feeds/RSC/lib/dictionaries/cif_core.dic
dictionary named 'cif_core.dic' version 2.4.2 from 2011-04-26.

'_exptl_absorpt_correction_type' value 'MULTI-SCAN' changed to
'multi-scan' according to
/usr/data/users/saulius/crontab/automatic-downloads/rss-feeds/RSC/lib/dictionaries/cif_core.dic
dictionary named 'cif_core.dic' version 2.4.2 from 2011-04-26.

'_refine_ls_hydrogen_treatment' value 'CONSTR' changed to 'constr'
according to
/usr/data/users/saulius/crontab/automatic-downloads/rss-feeds/RSC/lib/dictionaries/cif_core.dic
dictionary named 'cif_core.dic' version 2.4.2 from 2011-04-26.

Automatic conversion script
Id: cif_fix_values 4268 2015-11-12 08:31:59Z antanas 

 Adding full bibliography for 7119268.cif.
;
_cod_original_cell_volume 2205.7(15)
_cod_original_sg_symbol_H-M P2(1)/c
_cod_database_code 7119268

loop_
_symmetry_equiv_pos_as_xyz
'x, y, z'
'-x, y+1/2, -z+1/2'
'-x, -y, -z'
'x, -y-1/2, z-1/2'

loop_
_atom_site_label
_atom_site_type_symbol
_atom_site_fract_x
_atom_site_fract_y
_atom_site_fract_z
_atom_site_U_iso_or_equiv
_atom_site_adp_type
_atom_site_occupancy
_atom_site_symmetry_multiplicity
_atom_site_calc_flag
_atom_site_refinement_flags
_atom_site_disorder_assembly
_atom_site_disorder_group
Cl1 Cl 0.12309(12) 0.61159(16) 0.48553(5) 0.0776(5) Uani 1 1 d . . .
O1 O 0.8464(3) 0.9608(4) 0.47217(16) 0.0739(10) Uani 1 1 d . A .
O2 O 0.9331(4) 1.0150(5) 0.56587(16) 0.0919(12) Uani 1 1 d . A .
H2 H 1.0016 1.0156 0.5519 0.138 Uiso 1 1 calc R . .
O3 O 0.7949(2) 0.5112(3) 0.83517(10) 0.0415(7) Uani 1 1 d . . .
H3 H 0.7802 0.5610 0.8637 0.062 Uiso 1 1 calc R . .
C1 C 0.8348(5) 0.9836(4) 0.5237(2) 0.0682(14) Uani 1 1 d . . .
C2 C 0.7095(5) 0.9812(6) 0.5459(2) 0.0785(14) Uani 0.50 1 d PDU A 1
C3 C 0.6905(9) 0.9482(9) 0.6114(3) 0.0619(19) Uani 0.50 1 d PDU A 1
C4 C 0.6475(5) 0.8001(6) 0.6161(2) 0.0809(14) Uani 0.50 1 d PDU A 1
C2' C 0.7095(5) 0.9812(6) 0.5459(2) 0.0785(14) Uani 0.50 1 d PDU A 2
C3' C 0.7498(7) 0.8431(9) 0.5871(3) 0.0603(18) Uani 0.50 1 d PDU A 2
C4' C 0.6475(5) 0.8001(6) 0.6161(2) 0.0809(14) Uani 0.50 1 d PDU A 2
C5 C 0.5170(4) 0.7567(4) 0.58106(17) 0.0506(11) Uani 1 1 d . . .
C6 C 0.5025(4) 0.6874(5) 0.52677(18) 0.0560(11) Uani 1 1 d . A .
H6 H 0.5767 0.6697 0.5097 0.067 Uiso 1 1 calc R . .
C7 C 0.3822(4) 0.6436(5) 0.49708(17) 0.0549(11) Uani 1 1 d . . .
H7 H 0.3736 0.5967 0.4597 0.066 Uiso 1 1 calc R A .
C8 C 0.2756(4) 0.6681(5) 0.52179(17) 0.0507(10) Uani 1 1 d . A .
C9 C 0.2862(4) 0.7401(4) 0.57543(17) 0.0532(11) Uani 1 1 d . . .
H9 H 0.2116 0.7603 0.5919 0.064 Uiso 1 1 calc R A .
C10 C 0.4073(4) 0.7815(4) 0.60411(17) 0.0501(11) Uani 1 1 d . A .
H10 H 0.4156 0.8291 0.6413 0.060 Uiso 1 1 calc R . .
C11 C 0.6832(4) 0.7249(5) 0.67459(18) 0.0561(12) Uani 1 1 d . . .
C12 C 0.7416(4) 0.5904(5) 0.67804(17) 0.0500(10) Uani 1 1 d . A .
H12 H 0.7566 0.5471 0.6424 0.060 Uiso 1 1 calc R . .
C13 C 0.7787(4) 0.5171(4) 0.73100(15) 0.0411(9) Uani 1 1 d . . .
C14 C 0.7553(3) 0.5848(4) 0.78274(15) 0.0369(8) Uani 1 1 d . A .
C15 C 0.6945(3) 0.7202(4) 0.78160(16) 0.0404(9) Uani 1 1 d . . .
C16 C 0.6618(4) 0.7856(4) 0.72638(18) 0.0514(11) Uani 1 1 d . A .
H16 H 0.6224 0.8775 0.7244 0.062 Uiso 1 1 calc R . .
C17 C 0.6672(4) 0.7930(4) 0.83793(17) 0.0460(10) Uani 1 1 d . A .
C18 C 0.5808(4) 0.6979(5) 0.86934(18) 0.0506(10) Uani 1 1 d . . .
H18A H 0.5007 0.6743 0.8415 0.076 Uiso 1 1 calc R A .
H18B H 0.5594 0.7494 0.9035 0.076 Uiso 1 1 calc R . .
H18C H 0.6272 0.6094 0.8830 0.076 Uiso 1 1 calc R . .
C19 C 0.5911(4) 0.9352(5) 0.8240(2) 0.0633(12) Uani 1 1 d . . .
H19A H 0.6455 1.0052 0.8083 0.095 Uiso 1 1 calc R A .
H19B H 0.5676 0.9727 0.8605 0.095 Uiso 1 1 calc R . .
H19C H 0.5123 0.9176 0.7945 0.095 Uiso 1 1 calc R . .
C20 C 0.7943(4) 0.8334(5) 0.88041(18) 0.0540(11) Uani 1 1 d . . .
H20A H 0.8496 0.7484 0.8886 0.081 Uiso 1 1 calc R A .
H20B H 0.7743 0.8702 0.9177 0.081 Uiso 1 1 calc R . .
H20C H 0.8398 0.9072 0.8619 0.081 Uiso 1 1 calc R . .
C21 C 0.8463(4) 0.3691(4) 0.73288(16) 0.0443(9) Uani 1 1 d . A .
C22 C 0.9849(4) 0.3801(5) 0.7689(2) 0.0572(11) Uani 1 1 d . . .
H22A H 1.0327 0.4537 0.7514 0.086 Uiso 1 1 calc R A .
H22B H 1.0288 0.2876 0.7683 0.086 Uiso 1 1 calc R . .
H22C H 0.9818 0.4061 0.8101 0.086 Uiso 1 1 calc R . .
C23 C 0.7694(4) 0.2547(4) 0.76028(17) 0.0466(10) Uani 1 1 d . . .
H23A H 0.8112 0.1612 0.7590 0.070 Uiso 1 1 calc R A .
H23B H 0.6805 0.2503 0.7376 0.070 Uiso 1 1 calc R . .
H23C H 0.7677 0.2800 0.8016 0.070 Uiso 1 1 calc R . .
C24 C 0.8552(5) 0.3152(5) 0.67068(18) 0.0652(13) Uani 1 1 d . . .
H24A H 0.9083 0.3815 0.6522 0.098 Uiso 1 1 calc R A .
H24B H 0.7679 0.3099 0.6463 0.098 Uiso 1 1 calc R . .
H24C H 0.8949 0.2199 0.6736 0.098 Uiso 1 1 calc R . .

loop_
_atom_site_aniso_label
_atom_site_aniso_U_11
_atom_site_aniso_U_22
_atom_site_aniso_U_33
_atom_site_aniso_U_23
_atom_site_aniso_U_13
_atom_site_aniso_U_12
Cl1 0.0641(8) 0.1001(11) 0.0611(7) 0.0184(7) -0.0077(6) -0.0198(7)
O1 0.075(2) 0.063(2) 0.070(2) -0.0103(18) -0.0224(17) 0.0016(17)
O2 0.084(3) 0.101(3) 0.078(2) -0.021(2) -0.0174(19) -0.014(2)
O3 0.0524(15) 0.0320(14) 0.0389(13) 0.0010(11) 0.0055(12) 0.0071(12)
C1 0.080(3) 0.028(2) 0.080(4) 0.013(2) -0.027(3) -0.001(2)
C2 0.077(3) 0.085(3) 0.068(2) 0.035(2) -0.001(2) -0.025(2)
C3 0.065(4) 0.056(4) 0.059(3) 0.019(3) -0.005(3) -0.013(3)
C4 0.086(3) 0.080(3) 0.064(2) 0.032(2) -0.021(2) -0.030(2)
C2' 0.077(3) 0.085(3) 0.068(2) 0.035(2) -0.001(2) -0.025(2)
C3' 0.063(4) 0.063(4) 0.051(3) 0.017(3) 0.001(3) -0.006(3)
C4' 0.086(3) 0.080(3) 0.064(2) 0.032(2) -0.021(2) -0.030(2)
C5 0.066(3) 0.034(2) 0.047(2) 0.0157(18) -0.002(2) -0.0079(19)
C6 0.056(3) 0.057(3) 0.054(2) 0.005(2) 0.006(2) 0.008(2)
C7 0.069(3) 0.049(3) 0.045(2) -0.0048(19) 0.005(2) 0.004(2)
C8 0.058(3) 0.043(2) 0.046(2) 0.0081(19) -0.0021(19) -0.001(2)
C9 0.069(3) 0.043(2) 0.050(2) 0.0107(19) 0.017(2) 0.013(2)
C10 0.076(3) 0.031(2) 0.040(2) 0.0025(16) 0.006(2) -0.006(2)
C11 0.064(3) 0.046(3) 0.051(2) 0.015(2) -0.008(2) -0.026(2)
C12 0.060(3) 0.046(3) 0.041(2) 0.0014(18) 0.0027(18) -0.022(2)
C13 0.043(2) 0.038(2) 0.041(2) -0.0007(16) 0.0049(16) -0.0131(17)
C14 0.0374(19) 0.031(2) 0.0397(19) 0.0062(16) 0.0008(15) -0.0048(16)
C15 0.040(2) 0.027(2) 0.051(2) 0.0043(16) -0.0003(16) -0.0039(16)
C16 0.047(2) 0.033(2) 0.067(3) 0.013(2) -0.0079(19) -0.0095(18)
C17 0.045(2) 0.028(2) 0.063(2) 0.0002(18) 0.0055(18) -0.0005(17)
C18 0.052(2) 0.040(2) 0.061(2) 0.0009(19) 0.016(2) 0.0062(19)
C19 0.058(3) 0.034(2) 0.096(3) 0.003(2) 0.010(2) 0.005(2)
C20 0.058(2) 0.039(2) 0.063(2) -0.012(2) 0.006(2) -0.0009(19)
C21 0.047(2) 0.041(2) 0.046(2) -0.0055(17) 0.0119(17) -0.0044(18)
C22 0.047(2) 0.051(3) 0.074(3) -0.010(2) 0.015(2) 0.006(2)
C23 0.053(2) 0.034(2) 0.054(2) -0.0044(17) 0.0110(18) 0.0017(18)
C24 0.081(3) 0.061(3) 0.059(3) -0.012(2) 0.026(2) -0.005(3)

loop_
_atom_type_symbol
_atom_type_description
_atom_type_scat_dispersion_real
_atom_type_scat_dispersion_imag
_atom_type_scat_source
C C 0.0033 0.0016 'International Tables Vol C Tables 4.2.6.8 and 6.1.1.4'
H H 0.0000 0.0000 'International Tables Vol C Tables 4.2.6.8 and 6.1.1.4'
O O 0.0106 0.0060 'International Tables Vol C Tables 4.2.6.8 and 6.1.1.4'
Cl Cl 0.1484 0.1585 'International Tables Vol C Tables 4.2.6.8 and 6.1.1.4'

loop_
_geom_angle_atom_site_label_1
_geom_angle_atom_site_label_2
_geom_angle_atom_site_label_3
_geom_angle
C1 O2 H2 109.5
C14 O3 H3 109.5
O1 C1 O2 122.8(5)
O1 C1 C2 125.2(4)
O2 C1 C2 112.0(5)
C1 C2 C3 126.9(5)
C4 C3 C2 110.5(6)
C3 C4 C11 118.8(5)
C3 C4 C5 118.4(5)
C11 C4 C5 113.6(4)
C10 C5 C6 117.7(4)
C10 C5 C4 119.6(4)
C6 C5 C4 122.6(4)
C7 C6 C5 121.1(4)
C7 C6 H6 119.4
C5 C6 H6 119.4
C8 C7 C6 119.5(4)
C8 C7 H7 120.3
C6 C7 H7 120.3
C7 C8 C9 120.9(4)
C7 C8 Cl1 120.2(3)
C9 C8 Cl1 118.9(3)
C10 C9 C8 118.3(4)
C10 C9 H9 120.9
C8 C9 H9 120.9
C9 C10 C5 122.4(4)
C9 C10 H10 118.8
C5 C10 H10 118.8
C16 C11 C12 117.7(4)
C16 C11 C4 121.8(4)
C12 C11 C4 120.5(4)
C13 C12 C11 123.0(4)
C13 C12 H12 118.5
C11 C12 H12 118.5
C12 C13 C14 116.8(4)
C12 C13 C21 121.2(3)
C14 C13 C21 122.0(3)
O3 C14 C13 116.0(3)
O3 C14 C15 121.5(3)
C13 C14 C15 122.5(3)
C16 C15 C14 116.3(4)
C16 C15 C17 121.3(3)
C14 C15 C17 122.4(3)
C11 C16 C15 123.7(4)
C11 C16 H16 118.2
C15 C16 H16 118.2
C15 C17 C18 111.0(3)
C15 C17 C20 111.2(3)
C18 C17 C20 111.2(3)
C15 C17 C19 112.2(3)
C18 C17 C19 105.3(3)
C20 C17 C19 105.7(3)
C17 C18 H18A 109.5
C17 C18 H18B 109.5
H18A C18 H18B 109.5
C17 C18 H18C 109.5
H18A C18 H18C 109.5
H18B C18 H18C 109.5
C17 C19 H19A 109.5
C17 C19 H19B 109.5
H19A C19 H19B 109.5
C17 C19 H19C 109.5
H19A C19 H19C 109.5
H19B C19 H19C 109.5
C17 C20 H20A 109.5
C17 C20 H20B 109.5
H20A C20 H20B 109.5
C17 C20 H20C 109.5
H20A C20 H20C 109.5
H20B C20 H20C 109.5
C24 C21 C22 107.8(3)
C24 C21 C23 106.3(3)
C22 C21 C23 110.1(3)
C24 C21 C13 112.0(3)
C22 C21 C13 109.7(3)
C23 C21 C13 110.9(3)
C21 C22 H22A 109.5
C21 C22 H22B 109.5
H22A C22 H22B 109.5
C21 C22 H22C 109.5
H22A C22 H22C 109.5
H22B C22 H22C 109.5
C21 C23 H23A 109.5
C21 C23 H23B 109.5
H23A C23 H23B 109.5
C21 C23 H23C 109.5
H23A C23 H23C 109.5
H23B C23 H23C 109.5
C21 C24 H24A 109.5
C21 C24 H24B 109.5
H24A C24 H24B 109.5
C21 C24 H24C 109.5
H24A C24 H24C 109.5
H24B C24 H24C 109.5

loop_
_geom_bond_atom_site_label_1
_geom_bond_atom_site_label_2
_geom_bond_distance
Cl1 C8 1.741(4)
O1 C1 1.229(6)
O2 C1 1.307(5)
O2 H2 0.8400
O3 C14 1.379(4)
O3 H3 0.8400
C1 C2 1.497(8)
C2 C3 1.581(7)
C3 C4 1.465(8)
C4 C11 1.496(6)
C4 C5 1.507(6)
C5 C10 1.375(6)
C5 C6 1.385(6)
C6 C7 1.379(6)
C6 H6 0.9500
C7 C8 1.366(6)
C7 H7 0.9500
C8 C9 1.387(6)
C9 C10 1.372(6)
C9 H9 0.9500
C10 H10 0.9500
C11 C16 1.371(6)
C11 C12 1.392(6)
C12 C13 1.384(5)
C12 H12 0.9500
C13 C14 1.406(5)
C13 C21 1.550(6)
C14 C15 1.414(5)
C15 C16 1.388(5)
C15 C17 1.532(5)
C16 H16 0.9500
C17 C18 1.541(6)
C17 C20 1.544(5)
C17 C19 1.551(6)
C18 H18A 0.9800
C18 H18B 0.9800
C18 H18C 0.9800
C19 H19A 0.9800
C19 H19B 0.9800
C19 H19C 0.9800
C20 H20A 0.9800
C20 H20B 0.9800
C20 H20C 0.9800
C21 C24 1.530(5)
C21 C22 1.535(6)
C21 C23 1.542(6)
C22 H22A 0.9800
C22 H22B 0.9800
C22 H22C 0.9800
C23 H23A 0.9800
C23 H23B 0.9800
C23 H23C 0.9800
C24 H24A 0.9800
C24 H24B 0.9800
C24 H24C 0.9800

loop_
_geom_hbond_atom_site_label_D
_geom_hbond_atom_site_label_H
_geom_hbond_atom_site_label_A
_geom_hbond_distance_DH
_geom_hbond_distance_HA
_geom_hbond_distance_DA
_geom_hbond_angle_DHA
_geom_hbond_site_symmetry_A
O2 H2 O1 0.84 1.80 2.632(6) 172.1 3_776
O3 H3 O1 0.84 2.46 3.094(5) 133.1 4_576

loop_
_geom_torsion_atom_site_label_1
_geom_torsion_atom_site_label_2
_geom_torsion_atom_site_label_3
_geom_torsion_atom_site_label_4
_geom_torsion
O1 C1 C2 C3 153.7(6)
O2 C1 C2 C3 -27.2(8)
C1 C2 C3 C4 -100.1(7)
C2 C3 C4 C11 150.9(6)
C2 C3 C4 C5 -64.5(8)
C3 C4 C5 C10 -84.5(6)
C11 C4 C5 C10 61.8(6)
C3 C4 C5 C6 97.9(7)
C11 C4 C5 C6 -115.8(5)
C10 C5 C6 C7 -0.6(6)
C4 C5 C6 C7 177.1(4)
C5 C6 C7 C8 -0.4(6)
C6 C7 C8 C9 1.9(6)
C6 C7 C8 Cl1 -179.2(3)
C7 C8 C9 C10 -2.3(6)
Cl1 C8 C9 C10 178.7(3)
C8 C9 C10 C5 1.3(6)
C6 C5 C10 C9 0.1(6)
C4 C5 C10 C9 -177.6(4)
C3 C4 C11 C16 50.3(7)
C5 C4 C11 C16 -95.9(5)
C3 C4 C11 C12 -128.7(6)
C5 C4 C11 C12 85.0(6)
C16 C11 C12 C13 -0.2(6)
C4 C11 C12 C13 178.8(4)
C11 C12 C13 C14 -0.2(5)
C11 C12 C13 C21 -178.6(3)
C12 C13 C14 O3 -178.9(3)
C21 C13 C14 O3 -0.6(5)
C12 C13 C14 C15 1.2(5)
C21 C13 C14 C15 179.6(3)
O3 C14 C15 C16 178.5(3)
C13 C14 C15 C16 -1.7(5)
O3 C14 C15 C17 -0.8(5)
C13 C14 C15 C17 179.1(3)
C12 C11 C16 C15 -0.3(6)
C4 C11 C16 C15 -179.4(4)
C14 C15 C16 C11 1.2(6)
C17 C15 C16 C11 -179.5(3)
C16 C15 C17 C18 122.3(4)
C14 C15 C17 C18 -58.5(4)
C16 C15 C17 C20 -113.3(4)
C14 C15 C17 C20 65.9(4)
C16 C15 C17 C19 4.9(5)
C14 C15 C17 C19 -175.9(3)
C12 C13 C21 C24 -4.3(5)
C14 C13 C21 C24 177.5(3)
C12 C13 C21 C22 115.4(4)
C14 C13 C21 C22 -62.9(4)
C12 C13 C21 C23 -122.8(4)
C14 C13 C21 C23 58.9(4)
